data_7017350
loop_
_publ_author_name
'Wang, Feng'
'Ke, Xiaohuan'
'Zhao, Jinbo'
'Deng, Kejian'
'Leng, Xiaoke'
'Tian, Zhengfang'
'Wen, Lili'
'Li, Dongfeng'

_publ_section_title
;
 Six new metal-organic frameworks with multi-carboxylic acids and
 imidazole-based spacers: syntheses, structures and properties.
;
_journal_issue 44
_journal_name_full 'Dalton transactions (Cambridge, England : 2003)'
_journal_page_first 11856
_journal_page_last 11865
_journal_paper_doi 10.1039/c1dt11130b
_journal_volume 40
_journal_year 2011
_chemical_formula_moiety 'C32 H22 Cu N4 O5'
_chemical_formula_sum 'C32 H22 Cu N4 O5'
_chemical_formula_weight 606.08
_chemical_name_systematic
;
?
;
_space_group_IT_number 52
_symmetry_cell_setting orthorhombic
_symmetry_space_group_name_Hall '-P 2a 2bc'
_symmetry_space_group_name_H-M 'P n n a'
_atom_sites_solution_hydrogens geom
_atom_sites_solution_primary direct
_atom_sites_solution_secondary difmap
_audit_creation_method SHELXL-97
_cell_angle_alpha 90.00
_cell_angle_beta 90.00
_cell_angle_gamma 90.00
_cell_formula_units_Z 4
_cell_length_a 9.8501(12)
_cell_length_b 18.1491(18)
_cell_length_c 15.1858(14)
_cell_measurement_reflns_used 1818
_cell_measurement_temperature 291(2)
_cell_measurement_theta_max 21.18
_cell_measurement_theta_min 2.46
_cell_volume 2714.8(5)
_computing_cell_refinement SMART
_computing_data_collection 'SMART (Bruker, 2000)'
_computing_data_reduction 'SAINT (Bruker, 2000)'
_computing_molecular_graphics SHELXTL
_computing_publication_material SHELXTL
_computing_structure_refinement SHELXTL
_computing_structure_solution 'SHELXTL (Bruker, 2000)'
_diffrn_ambient_temperature 291(2)
_diffrn_measured_fraction_theta_full 0.999
_diffrn_measured_fraction_theta_max 0.999
_diffrn_measurement_device_type 'Bruker Smart Apex CCD '
_diffrn_measurement_method 'phi and omega scans'
_diffrn_radiation_monochromator graphite
_diffrn_radiation_source 'sealed tube'
_diffrn_radiation_type MoK\a
_diffrn_radiation_wavelength 0.71073
_diffrn_reflns_av_R_equivalents 0.0640
_diffrn_reflns_av_sigmaI/netI 0.0410
_diffrn_reflns_limit_h_max 11
_diffrn_reflns_limit_h_min -12
_diffrn_reflns_limit_k_max 16
_diffrn_reflns_limit_k_min -22
_diffrn_reflns_limit_l_max 18
_diffrn_reflns_limit_l_min -18
_diffrn_reflns_number 14167
_diffrn_reflns_theta_full 26.00
_diffrn_reflns_theta_max 26.00
_diffrn_reflns_theta_min 1.75
_exptl_absorpt_coefficient_mu 0.855
_exptl_absorpt_correction_T_max 0.8476
_exptl_absorpt_correction_T_min 0.7958
_exptl_absorpt_correction_type multi-scan
_exptl_absorpt_process_details 'SADABS; Bruker, 2000'
_exptl_crystal_colour block
_exptl_crystal_density_diffrn 1.483
_exptl_crystal_density_method 'not measured'
_exptl_crystal_description green
_exptl_crystal_F_000 1244
_exptl_crystal_size_max 0.28
_exptl_crystal_size_mid 0.22
_exptl_crystal_size_min 0.20
_refine_diff_density_max 0.284
_refine_diff_density_min -0.313
_refine_diff_density_rms 0.064
_refine_ls_extinction_method none
_refine_ls_goodness_of_fit_ref 1.043
_refine_ls_hydrogen_treatment constr
_refine_ls_matrix_type full
_refine_ls_number_parameters 191
_refine_ls_number_reflns 2675
_refine_ls_number_restraints 0
_refine_ls_restrained_S_all 1.043
_refine_ls_R_factor_all 0.0720
_refine_ls_R_factor_gt 0.0478
_refine_ls_shift/su_max 0.000
_refine_ls_shift/su_mean 0.000
_refine_ls_structure_factor_coef Fsqd
_refine_ls_weighting_details 'calc w=1/[\s^2^(Fo^2^)+(0.06P)^2^+1.99P] where P=(Fo^2^+2Fc^2^)/3'
_refine_ls_weighting_scheme calc
_refine_ls_wR_factor_gt 0.1161
_refine_ls_wR_factor_ref 0.1280
_reflns_number_gt 1908
_reflns_number_total 2675
_reflns_threshold_expression >2sigma(I)
_cod_data_source_file c1dt11130b.txt
_cod_data_source_block 2
_cod_depositor_comments
;
The following automatic conversions were performed:

'_symmetry_cell_setting' value 'Orthorhombic' changed to
'orthorhombic' according to
/home/saulius/struct/CIF-dictionaries/cif_core.dic dictionary named
'cif_core.dic' version 2.4.1 from 2010-06-29.

Automatic conversion script
Id: cif_fix_values 1715 2011-07-08 13:25:40Z adriana 
;
_cod_original_sg_symbol_H-M 'Pnna '
_cod_database_code 7017350

loop_
_symmetry_equiv_pos_as_xyz
'x, y, z'
'-x+1/2, -y, z'
'-x+1/2, y+1/2, -z+1/2'
'x, -y+1/2, -z+1/2'
'-x, -y, -z'
'x-1/2, y, -z'
'x-1/2, -y-1/2, z-1/2'
'-x, y-1/2, z-1/2'

loop_
_atom_site_label
_atom_site_type_symbol
_atom_site_fract_x
_atom_site_fract_y
_atom_site_fract_z
_atom_site_U_iso_or_equiv
_atom_site_adp_type
_atom_site_occupancy
_atom_site_symmetry_multiplicity
_atom_site_calc_flag
_atom_site_refinement_flags
C1 C -0.0648(4) 0.8192(2) 0.1447(2) 0.0495(9) Uani 1 1 d .
H1 H -0.0612 0.8594 0.1826 0.059 Uiso 1 1 calc R
C2 C -0.0146(3) 0.7196(2) 0.0802(2) 0.0440(8) Uani 1 1 d .
H2 H 0.0305 0.6765 0.0643 0.053 Uiso 1 1 calc R
C3 C -0.1262(4) 0.7471(2) 0.0395(2) 0.0507(9) Uani 1 1 d .
H3 H -0.1748 0.7251 -0.0060 0.061 Uiso 1 1 d R
C4 C -0.2648(3) 0.8611(2) 0.0570(2) 0.0424(8) Uani 1 1 d .
C5 C -0.2753(4) 0.8787(2) -0.0296(2) 0.0441(8) Uani 1 1 d .
H5 H -0.2209 0.8565 -0.0720 0.053 Uiso 1 1 calc R
C6 C -0.3709(4) 0.9314(2) -0.0514(2) 0.0458(8) Uani 1 1 d .
H6 H -0.3825 0.9452 -0.1098 0.055 Uiso 1 1 d R
C7 C -0.4530(3) 0.9691(2) 0.0124(2) 0.0437(8) Uani 1 1 d .
C8 C -0.4320(4) 0.9438(2) 0.1012(2) 0.0492(9) Uani 1 1 d .
H8 H -0.4837 0.9659 0.1450 0.059 Uiso 1 1 d R
C9 C -0.3355(4) 0.8919(2) 0.1235(2) 0.0482(9) Uani 1 1 d .
H9 H -0.3198 0.8789 0.1818 0.058 Uiso 1 1 calc R
C10 C 0.3094(3) 0.64888(18) 0.1973(2) 0.0361(7) Uani 1 1 d .
C11 C 0.4322(3) 0.60939(19) 0.1646(2) 0.0412(8) Uani 1 1 d .
C12 C 0.5397(3) 0.6483(2) 0.1285(2) 0.0482(9) Uani 1 1 d .
H12 H 0.5390 0.6995 0.1297 0.058 Uiso 1 1 calc R
C13 C 0.6490(4) 0.6111(2) 0.0905(2) 0.0512(9) Uani 1 1 d .
H13 H 0.7207 0.6372 0.0658 0.061 Uiso 1 1 d R
C14 C 0.6502(4) 0.5366(2) 0.0906(2) 0.0525(9) Uani 1 1 d .
C15 C 0.5463(3) 0.4962(2) 0.1284(2) 0.0456(8) Uani 1 1 d .
H15 H 0.5479 0.4449 0.1273 0.055 Uiso 1 1 calc R
C16 C 0.4392(4) 0.5336(2) 0.1680(2) 0.0494(9) Uani 1 1 d .
H16 H 0.3718 0.5073 0.1972 0.059 Uiso 1 1 calc R
Cu1 Cu 0.14662(5) 0.7500 0.2500 0.03380(18) Uani 1 2 d S
N1 N 0.0206(3) 0.76412(16) 0.14698(18) 0.0421(7) Uani 1 1 d .
N2 N -0.1581(2) 0.81058(15) 0.08127(17) 0.0359(6) Uani 1 1 d .
O1 O 0.2441(2) 0.62303(13) 0.26014(13) 0.0401(5) Uani 1 1 d .
O2 O 0.2805(2) 0.70738(13) 0.16271(15) 0.0466(6) Uani 1 1 d .
O3 O 0.7500 0.5000 0.0423(2) 0.0565(10) Uani 1 2 d S

loop_
_atom_site_aniso_label
_atom_site_aniso_U_11
_atom_site_aniso_U_22
_atom_site_aniso_U_33
_atom_site_aniso_U_23
_atom_site_aniso_U_13
_atom_site_aniso_U_12
C1 0.059(2) 0.055(2) 0.0342(17) -0.0159(15) -0.0185(15) 0.0134(18)
C2 0.047(2) 0.0451(18) 0.0398(17) -0.0133(15) -0.0132(15) 0.0198(16)
C3 0.061(2) 0.056(2) 0.0356(17) -0.0151(15) -0.0181(16) 0.0199(19)
C4 0.0308(16) 0.062(2) 0.0340(15) -0.0012(15) -0.0036(12) 0.0076(15)
C5 0.047(2) 0.052(2) 0.0335(16) -0.0032(14) -0.0015(14) 0.0030(16)
C6 0.050(2) 0.053(2) 0.0343(16) -0.0006(15) -0.0069(14) -0.0011(17)
C7 0.0370(18) 0.056(2) 0.0383(16) 0.0086(15) -0.0011(14) 0.0010(15)
C8 0.050(2) 0.063(2) 0.0343(16) 0.0103(15) 0.0125(15) 0.0139(18)
C9 0.055(2) 0.055(2) 0.0345(16) 0.0136(15) -0.0029(15) 0.0148(17)
C10 0.0299(15) 0.0384(17) 0.0401(16) 0.0015(14) 0.0018(13) 0.0020(13)
C11 0.0354(17) 0.052(2) 0.0366(16) 0.0005(15) -0.0021(14) 0.0123(14)
C12 0.0463(19) 0.049(2) 0.0497(19) 0.0202(16) 0.0241(16) 0.0157(16)
C13 0.047(2) 0.055(2) 0.052(2) 0.0169(17) 0.0132(16) 0.0152(17)
C14 0.055(2) 0.059(2) 0.0437(19) 0.0061(17) -0.0029(17) 0.0169(19)
C15 0.0443(19) 0.0477(19) 0.0448(17) -0.0127(16) -0.0124(15) 0.0116(16)
C16 0.060(2) 0.0414(18) 0.0466(18) 0.0004(15) 0.0065(17) 0.0080(16)
Cu1 0.0316(3) 0.0427(3) 0.0271(3) 0.0019(2) 0.000 0.000
N1 0.0370(15) 0.0509(17) 0.0383(15) -0.0072(12) -0.0077(12) 0.0098(12)
N2 0.0312(14) 0.0428(15) 0.0338(13) -0.0033(11) -0.0022(10) 0.0096(11)
O1 0.0407(12) 0.0436(12) 0.0358(11) 0.0030(9) 0.0039(9) 0.0012(10)
O2 0.0493(15) 0.0477(14) 0.0427(12) 0.0105(11) 0.0148(11) 0.0152(11)
O3 0.060(2) 0.065(2) 0.0445(19) 0.000 0.000 0.028(2)

loop_
_atom_type_symbol
_atom_type_description
_atom_type_scat_dispersion_real
_atom_type_scat_dispersion_imag
_atom_type_scat_source
C C 0.0033 0.0016 'International Tables Vol C Tables 4.2.6.8 and 6.1.1.4'
H H 0.0000 0.0000 'International Tables Vol C Tables 4.2.6.8 and 6.1.1.4'
N N 0.0061 0.0033 'International Tables Vol C Tables 4.2.6.8 and 6.1.1.4'
O O 0.0106 0.0060 'International Tables Vol C Tables 4.2.6.8 and 6.1.1.4'
Cu Cu 0.3201 1.2651 'International Tables Vol C Tables 4.2.6.8 and 6.1.1.4'

loop_
_geom_angle_atom_site_label_1
_geom_angle_atom_site_label_2
_geom_angle_atom_site_label_3
_geom_angle
_geom_angle_site_symmetry_1
_geom_angle_site_symmetry_3
N1 C1 N2 111.8(3) . .
N1 C1 H1 124.1 . .
N2 C1 H1 124.1 . .
N1 C2 C3 109.3(3) . .
N1 C2 H2 125.3 . .
C3 C2 H2 125.3 . .
N2 C3 C2 106.8(3) . .
N2 C3 H3 126.5 . .
C2 C3 H3 126.6 . .
C9 C4 C5 126.0(3) . .
C9 C4 N2 116.7(3) . .
C5 C4 N2 116.9(3) . .
C4 C5 C6 116.6(3) . .
C4 C5 H5 121.7 . .
C6 C5 H5 121.7 . .
C5 C6 C7 123.5(3) . .
C5 C6 H6 120.0 . .
C7 C6 H6 116.5 . .
C6 C7 C8 113.5(3) . .
C6 C7 C7 122.2(4) . 5_475
C8 C7 C7 124.2(4) . 5_475
C9 C8 C7 123.1(3) . .
C9 C8 H8 119.7 . .
C7 C8 H8 117.0 . .
C4 C9 C8 117.1(3) . .
C4 C9 H9 121.5 . .
C8 C9 H9 121.5 . .
O2 C10 O1 122.6(3) . .
O2 C10 C11 117.7(3) . .
O1 C10 C11 119.6(3) . .
C16 C11 C12 119.1(3) . .
C16 C11 C10 120.5(3) . .
C12 C11 C10 120.4(3) . .
C11 C12 C13 120.4(3) . .
C11 C12 H12 119.8 . .
C13 C12 H12 119.8 . .
C14 C13 C12 119.4(4) . .
C14 C13 H13 120.2 . .
C12 C13 H13 120.4 . .
C13 C14 C15 121.6(3) . .
C13 C14 O3 118.8(3) . .
C15 C14 O3 119.1(3) . .
C14 C15 C16 118.8(3) . .
C14 C15 H15 120.6 . .
C16 C15 H15 120.6 . .
C11 C16 C15 120.6(4) . .
C11 C16 H16 119.7 . .
C15 C16 H16 119.7 . .
N1 Cu1 N1 103.86(17) . 4_565
N1 Cu1 O2 149.56(11) . 4_565
N1 Cu1 O2 86.64(11) 4_565 4_565
N1 Cu1 O2 86.64(11) . .
N1 Cu1 O2 149.56(11) 4_565 .
O2 Cu1 O2 98.67(15) 4_565 .
C1 N1 C2 106.0(3) . .
C1 N1 Cu1 120.9(2) . .
C2 N1 Cu1 132.0(2) . .
C1 N2 C3 106.1(3) . .
C1 N2 C4 127.5(3) . .
C3 N2 C4 126.2(3) . .
C10 O2 Cu1 101.7(2) . .
C14 O3 C14 116.5(4) 2_665 .

loop_
_geom_bond_atom_site_label_1
_geom_bond_atom_site_label_2
_geom_bond_distance
_geom_bond_site_symmetry_2
C1 N1 1.306(4) .
C1 N2 1.341(4) .
C1 H1 0.9300 .
C2 N1 1.343(4) .
C2 C3 1.357(5) .
C2 H2 0.9300 .
C3 N2 1.352(4) .
C3 H3 0.9300 .
C4 C9 1.347(5) .
C4 C5 1.357(4) .
C4 N2 1.443(4) .
C5 C6 1.382(5) .
C5 H5 0.9300 .
C6 C7 1.436(5) .
C6 H6 0.9300 .
C7 C8 1.438(4) .
C7 C7 1.503(7) 5_475
C8 C9 1.380(5) .
C8 H8 0.9300 .
C9 H9 0.9300 .
C10 O2 1.219(4) .
C10 O1 1.243(4) .
C10 C11 1.492(4) .
C11 C16 1.378(5) .
C11 C12 1.385(5) .
C12 C13 1.396(5) .
C12 H12 0.9300 .
C13 C14 1.352(6) .
C13 H13 0.9300 .
C14 C15 1.384(5) .
C14 O3 1.395(4) .
C15 C16 1.392(5) .
C15 H15 0.9300 .
C16 H16 0.9300 .
Cu1 N1 2.014(3) .
Cu1 N1 2.014(3) 4_565
Cu1 O2 2.023(2) 4_565
Cu1 O2 2.023(2) .
O3 C14 1.395(4) 2_665

loop_
_geom_torsion_atom_site_label_1
_geom_torsion_atom_site_label_2
_geom_torsion_atom_site_label_3
_geom_torsion_atom_site_label_4
_geom_torsion
_geom_torsion_site_symmetry_1
_geom_torsion_site_symmetry_4
N1 C2 C3 N2 1.2(5) . .
C9 C4 C5 C6 -2.4(6) . .
N2 C4 C5 C6 -175.2(3) . .
C4 C5 C6 C7 2.5(6) . .
C5 C6 C7 C8 -3.4(5) . .
C5 C6 C7 C7 174.3(4) . 5_475
C6 C7 C8 C9 4.3(6) . .
C7 C7 C8 C9 -173.4(4) 5_475 .
C5 C4 C9 C8 3.3(6) . .
N2 C4 C9 C8 176.1(3) . .
C7 C8 C9 C4 -4.3(6) . .
O2 C10 C11 C16 -150.2(3) . .
O1 C10 C11 C16 32.6(5) . .
O2 C10 C11 C12 28.5(5) . .
O1 C10 C11 C12 -148.8(3) . .
C16 C11 C12 C13 4.6(6) . .
C10 C11 C12 C13 -174.1(3) . .
C11 C12 C13 C14 -1.2(6) . .
C12 C13 C14 C15 -0.7(6) . .
C12 C13 C14 O3 171.4(3) . .
C13 C14 C15 C16 -0.9(6) . .
O3 C14 C15 C16 -173.0(3) . .
C12 C11 C16 C15 -6.2(5) . .
C10 C11 C16 C15 172.5(3) . .
C14 C15 C16 C11 4.3(5) . .
N2 C1 N1 C2 2.7(4) . .
N2 C1 N1 Cu1 -166.8(2) . .
C3 C2 N1 C1 -2.4(4) . .
C3 C2 N1 Cu1 165.5(3) . .
N1 Cu1 N1 C1 61.1(3) 4_565 .
O2 Cu1 N1 C1 -46.4(4) 4_565 .
O2 Cu1 N1 C1 -147.9(3) . .
N1 Cu1 N1 C2 -105.4(4) 4_565 .
O2 Cu1 N1 C2 147.1(3) 4_565 .
O2 Cu1 N1 C2 45.7(3) . .
N1 C1 N2 C3 -2.0(4) . .
N1 C1 N2 C4 -177.4(3) . .
C2 C3 N2 C1 0.4(4) . .
C2 C3 N2 C4 175.9(3) . .
C9 C4 N2 C1 -44.5(5) . .
C5 C4 N2 C1 129.1(4) . .
C9 C4 N2 C3 141.0(4) . .
C5 C4 N2 C3 -45.5(5) . .
O1 C10 O2 Cu1 12.4(4) . .
C11 C10 O2 Cu1 -164.7(2) . .
N1 Cu1 O2 C10 -128.0(2) . .
N1 Cu1 O2 C10 -16.1(3) 4_565 .
O2 Cu1 O2 C10 82.1(2) 4_565 .
C13 C14 O3 C14 110.0(4) . 2_665
C15 C14 O3 C14 -77.7(3) . 2_665
